data_7228221
loop_
_publ_author_name
'Carter, Damien J.'
'Raiteri, Paolo'
'Barnard, Keith R.'
'Gielink, Rhian'
'Mocerino, Mauro'
'Skelton, Brian W.'
'Vaughan, Jamila G.'
'Ogden, Mark I.'
'Rohl, Andrew L.'

_publ_section_title
;
 Difference Hirshfeld fingerprint plots: a tool for studying polymorphs
;
_journal_issue 16
_journal_name_full CrystEngComm
_journal_page_first 2207
_journal_paper_doi 10.1039/C6CE02535H
_journal_volume 19
_journal_year 2017
_chemical_formula_moiety 'C18 H20 Cu N2 O4'
_chemical_formula_sum 'C18 H20 Cu N2 O4'
_chemical_formula_weight 391.9
_chemical_name_systematic
;
 ?
;
_space_group_IT_number 2
_symmetry_cell_setting triclinic
_symmetry_space_group_name_Hall '-P 1'
_symmetry_space_group_name_H-M 'P -1'
_atom_sites_solution_hydrogens geom
_atom_sites_solution_primary direct
_atom_sites_solution_secondary difmap
_audit_creation_date 2013-05-27T08:43:11-00:00
_audit_creation_method 'WinGX routine CIF_UPDATE'
_audit_update_record
;
2016-11-25 deposited with the CCDC.
2017-03-28 downloaded from the CCDC.
;
_cell_angle_alpha 71.541(7)
_cell_angle_beta 79.573(6)
_cell_angle_gamma 85.986(6)
_cell_formula_units_Z 1
_cell_length_a 6.2433(4)
_cell_length_b 8.0884(6)
_cell_length_c 8.6219(7)
_cell_measurement_reflns_used 3434
_cell_measurement_temperature 100(2)
_cell_measurement_theta_max 37.082
_cell_measurement_theta_min 4.203
_cell_volume 406.13(5)
_computing_cell_refinement
;
        CrysAlisPro, Oxford Diffraction Ltd.,
        Version 1.171.33.52 (release 06-11-2009 CrysAlis171 .NET)
        (compiled Nov  6 2009,16:24:50)
;
_computing_data_collection
;
        CrysAlisPro, Oxford Diffraction Ltd.,
        Version 1.171.33.52 (release 06-11-2009 CrysAlis171 .NET)
        (compiled Nov  6 2009,16:24:50)
;
_computing_data_reduction
;
        CrysAlisPro, Oxford Diffraction Ltd.,
        Version 1.171.33.52 (release 06-11-2009 CrysAlis171 .NET)
        (compiled Nov  6 2009,16:24:50)
;
_computing_molecular_graphics 'Diamond (Brandenburg, K., (1999)'
_computing_publication_material 'WinGX Farrugia, L. J. (1999)'
_computing_structure_refinement 'SHELXL-97 (Sheldrick, 2008)'
_computing_structure_solution 'SIR92 (Altomare et al., 1994)'
_diffrn_ambient_temperature 100(2)
_diffrn_detector_area_resol_mean 16.0009
_diffrn_measured_fraction_theta_full 0.997
_diffrn_measured_fraction_theta_max 0.97
_diffrn_measurement_device_type 'Oxford Diffraction Xcalibur diffractometer'
_diffrn_measurement_method '\w scans'
_diffrn_orient_matrix_UB_11 -0.0322651
_diffrn_orient_matrix_UB_12 0.0383965
_diffrn_orient_matrix_UB_13 -0.0785481
_diffrn_orient_matrix_UB_21 -0.0317514
_diffrn_orient_matrix_UB_22 0.0772137
_diffrn_orient_matrix_UB_23 0.0209496
_diffrn_orient_matrix_UB_31 0.1062908
_diffrn_orient_matrix_UB_32 0.0333533
_diffrn_orient_matrix_UB_33 -0.0336355
_diffrn_radiation_monochromator graphite
_diffrn_radiation_type MoK\a
_diffrn_radiation_wavelength 0.71073
_diffrn_reflns_av_R_equivalents 0.028
_diffrn_reflns_av_unetI/netI 0.0545
_diffrn_reflns_limit_h_max 10
_diffrn_reflns_limit_h_min -10
_diffrn_reflns_limit_k_max 13
_diffrn_reflns_limit_k_min -13
_diffrn_reflns_limit_l_max 11
_diffrn_reflns_limit_l_min -14
_diffrn_reflns_number 7403
_diffrn_reflns_theta_full 36.5
_diffrn_reflns_theta_max 37.2
_diffrn_reflns_theta_min 3.05
_exptl_absorpt_coefficient_mu 1.371
_exptl_absorpt_correction_T_max 0.929
_exptl_absorpt_correction_T_min 0.759
_exptl_absorpt_correction_type analytical
_exptl_absorpt_process_details
;
    CrysAlisPro, Oxford Diffraction Ltd.,
Analytical numeric absorption correction using a multifaceted crystal
         model based on expressions derived by R.C. Clark & J.S.
        (Clark, R. C. & Reid, J. S. (1995). Acta Cryst. A51, 887-897

;
_exptl_crystal_colour brown
_exptl_crystal_density_diffrn 1.602
_exptl_crystal_density_method 'not measured'
_exptl_crystal_description rod
_exptl_crystal_F_000 203
_exptl_crystal_size_max 0.31
_exptl_crystal_size_mid 0.08
_exptl_crystal_size_min 0.06
_refine_diff_density_max 0.834
_refine_diff_density_min -0.591
_refine_diff_density_rms 0.103
_refine_ls_extinction_method none
_refine_ls_goodness_of_fit_ref 1.067
_refine_ls_hydrogen_treatment constr
_refine_ls_matrix_type full
_refine_ls_number_parameters 118
_refine_ls_number_reflns 4073
_refine_ls_number_restraints 0
_refine_ls_restrained_S_all 1.067
_refine_ls_R_factor_all 0.0475
_refine_ls_R_factor_gt 0.0412
_refine_ls_shift/su_max 0.001
_refine_ls_shift/su_mean 0
_refine_ls_structure_factor_coef Fsqd
_refine_ls_weighting_details 'calc w=1/[\s^2^(Fo^2^)+(0.0415P)^2^+0.0581P] where P=(Fo^2^+2Fc^2^)/3'
_refine_ls_weighting_scheme calc
_refine_ls_wR_factor_gt 0.0935
_refine_ls_wR_factor_ref 0.0985
_reflns_number_gt 3705
_reflns_number_total 4073
_reflns_threshold_expression I>2\s(I)
_cod_data_source_file c6ce02535h2.cif
_cod_data_source_block mojv118c_100k
_cod_original_sg_symbol_Hall '-p 1'
_cod_database_code 7228221

loop_
_symmetry_equiv_pos_as_xyz
'x, y, z'
'-x, -y, -z'

loop_
_atom_site_label
_atom_site_type_symbol
_atom_site_fract_x
_atom_site_fract_y
_atom_site_fract_z
_atom_site_U_iso_or_equiv
_atom_site_adp_type
_atom_site_occupancy
_atom_site_symmetry_multiplicity
_atom_site_calc_flag
_atom_site_refinement_flags
Cu1 Cu 0.5 0.5 0.5 0.01187(7) Uani 1 2 d S
C1 C 0.8379(2) 0.32047(17) 0.68366(16) 0.0119(2) Uani 1 1 d .
O1 O 0.65119(16) 0.40929(14) 0.67842(12) 0.01452(18) Uani 1 1 d .
C2 C 0.9635(2) 0.27743(17) 0.54560(16) 0.0121(2) Uani 1 1 d .
C21 C 0.9019(2) 0.32469(17) 0.38094(16) 0.0123(2) Uani 1 1 d .
C22 C 1.0536(2) 0.2824(2) 0.24114(17) 0.0160(2) Uani 1 1 d .
H22A H 1.048 0.1574 0.2561 0.024 Uiso 1 1 calc R
H22B H 1.2026 0.3134 0.2411 0.024 Uiso 1 1 calc R
H22C H 1.009 0.3489 0.1353 0.024 Uiso 1 1 calc R
N21 N 0.71588(18) 0.40147(15) 0.35605(14) 0.01249(19) Uani 1 1 d .
O21 O 0.67173(16) 0.43506(14) 0.19570(12) 0.01584(19) Uani 1 1 d .
H21 H 0.5532 0.4903 0.1872 0.024 Uiso 1 1 calc R
C3 C 1.1597(2) 0.18220(17) 0.57114(17) 0.0133(2) Uani 1 1 d .
H3 H 1.2444 0.1526 0.4802 0.016 Uiso 1 1 calc R
C4 C 1.2352(2) 0.12978(17) 0.72013(17) 0.0135(2) Uani 1 1 d .
C41 C 1.4416(2) 0.02213(19) 0.74165(19) 0.0173(2) Uani 1 1 d .
H41A H 1.4093 -0.101 0.765 0.026 Uiso 1 1 calc R
H41B H 1.5007 0.0369 0.8342 0.026 Uiso 1 1 calc R
H41C H 1.5488 0.0607 0.6397 0.026 Uiso 1 1 calc R
C5 C 1.1094(2) 0.17554(18) 0.85296(17) 0.0141(2) Uani 1 1 d .
H5 H 1.1579 0.1428 0.957 0.017 Uiso 1 1 calc R
C6 C 0.9162(2) 0.26751(18) 0.83440(17) 0.0139(2) Uani 1 1 d .
H6 H 0.8337 0.2958 0.9268 0.017 Uiso 1 1 calc R

loop_
_atom_site_aniso_label
_atom_site_aniso_U_11
_atom_site_aniso_U_22
_atom_site_aniso_U_33
_atom_site_aniso_U_23
_atom_site_aniso_U_13
_atom_site_aniso_U_12
Cu1 0.01131(10) 0.01374(11) 0.01114(11) -0.00484(8) -0.00253(7) 0.00226(7)
C1 0.0112(5) 0.0120(5) 0.0121(5) -0.0034(4) -0.0018(4) -0.0003(4)
O1 0.0127(4) 0.0194(5) 0.0123(4) -0.0064(4) -0.0037(3) 0.0051(3)
C2 0.0126(5) 0.0122(5) 0.0118(5) -0.0039(4) -0.0024(4) 0.0000(4)
C21 0.0121(5) 0.0122(5) 0.0133(5) -0.0052(4) -0.0021(4) 0.0005(4)
C22 0.0146(5) 0.0216(6) 0.0133(6) -0.0082(5) -0.0030(4) 0.0036(5)
N21 0.0134(4) 0.0152(5) 0.0098(4) -0.0046(4) -0.0036(4) 0.0011(4)
O21 0.0158(4) 0.0219(5) 0.0123(4) -0.0080(4) -0.0062(3) 0.0059(4)
C3 0.0126(5) 0.0142(5) 0.0135(5) -0.0048(4) -0.0025(4) 0.0012(4)
C4 0.0119(5) 0.0128(5) 0.0157(6) -0.0040(4) -0.0032(4) 0.0010(4)
C41 0.0152(5) 0.0173(6) 0.0202(6) -0.0061(5) -0.0061(5) 0.0046(5)
C5 0.0147(5) 0.0137(5) 0.0135(5) -0.0031(4) -0.0036(4) 0.0002(4)
C6 0.0147(5) 0.0156(6) 0.0113(5) -0.0040(4) -0.0028(4) 0.0013(4)

loop_
_atom_type_symbol
_atom_type_description
_atom_type_scat_dispersion_real
_atom_type_scat_dispersion_imag
_atom_type_scat_source
C C 0.0033 0.0016 'International Tables Vol C Tables 4.2.6.8 and 6.1.1.4'
H H 0 0 'International Tables Vol C Tables 4.2.6.8 and 6.1.1.4'
N N 0.0061 0.0033 'International Tables Vol C Tables 4.2.6.8 and 6.1.1.4'
O O 0.0106 0.006 'International Tables Vol C Tables 4.2.6.8 and 6.1.1.4'
Cu Cu 0.3201 1.2651 'International Tables Vol C Tables 4.2.6.8 and 6.1.1.4'

loop_
_exptl_crystal_face_index_h
_exptl_crystal_face_index_k
_exptl_crystal_face_index_l
_exptl_crystal_face_perp_dist
0 0 1 0.0489
0 0 -1 0.0234
0 2 1 0.0317
0 -2 -1 0.0254
1 0 0 0.146
-1 0 0 0.148

loop_
_geom_angle_atom_site_label_1
_geom_angle_atom_site_label_2
_geom_angle_atom_site_label_3
_geom_angle
_geom_angle_site_symmetry_1
_geom_angle_site_symmetry_3
O1 Cu1 O1 180 2_666 .
O1 Cu1 N21 91.73(5) 2_666 2_666
O1 Cu1 N21 88.27(5) . 2_666
O1 Cu1 N21 88.27(5) 2_666 .
O1 Cu1 N21 91.73(5) . .
N21 Cu1 N21 180 2_666 .
O1 C1 C6 117.36(11) . .
O1 C1 C2 124.19(12) . .
C6 C1 C2 118.44(12) . .
C1 O1 Cu1 128.94(9) . .
C3 C2 C1 117.36(12) . .
C3 C2 C21 118.32(11) . .
C1 C2 C21 124.32(12) . .
N21 C21 C2 119.97(11) . .
N21 C21 C22 120.15(12) . .
C2 C21 C22 119.88(12) . .
C21 C22 H22A 109.5 . .
C21 C22 H22B 109.5 . .
H22A C22 H22B 109.5 . .
C21 C22 H22C 109.5 . .
H22A C22 H22C 109.5 . .
H22B C22 H22C 109.5 . .
C21 N21 O21 114.87(10) . .
C21 N21 Cu1 130.35(9) . .
O21 N21 Cu1 114.44(8) . .
N21 O21 H21 109.5 . .
C4 C3 C2 123.87(12) . .
C4 C3 H3 118.1 . .
C2 C3 H3 118.1 . .
C3 C4 C5 117.46(12) . .
C3 C4 C41 121.42(12) . .
C5 C4 C41 121.09(13) . .
C4 C41 H41A 109.5 . .
C4 C41 H41B 109.5 . .
H41A C41 H41B 109.5 . .
C4 C41 H41C 109.5 . .
H41A C41 H41C 109.5 . .
H41B C41 H41C 109.5 . .
C6 C5 C4 120.81(13) . .
C6 C5 H5 119.6 . .
C4 C5 H5 119.6 . .
C5 C6 C1 122.05(12) . .
C5 C6 H6 119 . .
C1 C6 H6 119 . .

loop_
_geom_bond_atom_site_label_1
_geom_bond_atom_site_label_2
_geom_bond_distance
_geom_bond_site_symmetry_2
Cu1 O1 1.8734(10) 2_666
Cu1 O1 1.8734(10) .
Cu1 N21 1.9654(11) 2_666
Cu1 N21 1.9654(11) .
C1 O1 1.3258(16) .
C1 C6 1.3999(19) .
C1 C2 1.4282(18) .
C2 C3 1.4140(19) .
C2 C21 1.4640(19) .
C21 N21 1.2980(17) .
C21 C22 1.5065(18) .
C22 H22A 0.98 .
C22 H22B 0.98 .
C22 H22C 0.98 .
N21 O21 1.3967(15) .
O21 H21 0.84 .
C3 C4 1.378(2) .
C3 H3 0.95 .
C4 C5 1.4027(19) .
C4 C41 1.5100(19) .
C41 H41A 0.98 .
C41 H41B 0.98 .
C41 H41C 0.98 .
C5 C6 1.3796(19) .
C5 H5 0.95 .
C6 H6 0.95 .

loop_
_geom_hbond_atom_site_label_D
_geom_hbond_atom_site_label_H
_geom_hbond_atom_site_label_A
_geom_hbond_distance_DH
_geom_hbond_distance_HA
_geom_hbond_distance_DA
_geom_hbond_angle_DHA
_geom_hbond_site_symmetry_A
O21 H21 O1 0.84 1.88 2.5584(14) 136.5 2_666
